data_2215300
loop_
_publ_author_name
'Butcher, Ray J.'
'Jasinski, Jerry P.'
'Yathirajan, H. S.'
'Narayana, B.'
'Veena, K.'

_publ_section_title
;
 (<i>E</i>)-3-(4-Fluorophenyl)-1-(4-methylphenyl)prop-2-en-1-one
;
_journal_coeditor_code WW2095
_journal_issue 9
_journal_name_full 'Acta Crystallographica Section E'
_journal_page_first o3833
_journal_page_last o3833
_journal_paper_doi 10.1107/S160053680703989X
_journal_volume 63
_journal_year 2007
_chemical_formula_iupac 'C16 H13 F O'
_chemical_formula_moiety 'C16 H13 F O'
_chemical_formula_sum 'C16 H13 F O'
_chemical_formula_weight 240.26
_chemical_name_systematic
;
(E)-3-(4-Fluorophenyl)-1-(4-methylphenyl)prop-2-en-1-one
;
_space_group_IT_number 14
_symmetry_cell_setting monoclinic
_symmetry_space_group_name_Hall '-P 2ybc'
_symmetry_space_group_name_H-M 'P 1 21/c 1'
_atom_sites_solution_hydrogens geom
_atom_sites_solution_primary direct
_atom_sites_solution_secondary difmap
_cell_angle_alpha 90.00
_cell_angle_beta 117.122(9)
_cell_angle_gamma 90.00
_cell_formula_units_Z 4
_cell_length_a 11.0082(7)
_cell_length_b 10.7499(6)
_cell_length_c 11.5415(7)
_cell_measurement_reflns_used 3092
_cell_measurement_temperature 203
_cell_measurement_theta_max 32.5069
_cell_measurement_theta_min 5.1168
_cell_volume 1215.60(16)
_computing_cell_refinement '<i>CrysAlisPro</i> (Oxford Diffraction, 2007)'
_computing_data_collection '<i>CrysAlisPro</i> (Oxford Diffraction, 2007)'
_computing_data_reduction '<i>CrysAlisPro</i> (Oxford Diffraction, 2007)'
_computing_molecular_graphics '<i>WinGX</i> (Farrugia, 1999)'
_computing_publication_material '<i>WinGX</i> (Farrugia, 1999)'
_computing_structure_refinement '<i>SHELXL97</i> (Sheldrick, 1997)'
_computing_structure_solution '<i>SHELXS97</i> (Sheldrick, 1997)'
_diffrn_ambient_temperature 203
_diffrn_detector_area_resol_mean 10.5081
_diffrn_measured_fraction_theta_full 0.988
_diffrn_measured_fraction_theta_max 0.914
_diffrn_measurement_device_type 'Oxford Diffraction Gemini R CCD'
_diffrn_measurement_method '\f and \w'
_diffrn_radiation_monochromator graphite
_diffrn_radiation_source 'fine-focus sealed tube'
_diffrn_radiation_type MoK\a
_diffrn_radiation_wavelength 0.71073
_diffrn_reflns_av_R_equivalents 0.0454
_diffrn_reflns_av_sigmaI/netI 0.1008
_diffrn_reflns_limit_h_max 16
_diffrn_reflns_limit_h_min -16
_diffrn_reflns_limit_k_max 15
_diffrn_reflns_limit_k_min -13
_diffrn_reflns_limit_l_max 16
_diffrn_reflns_limit_l_min -17
_diffrn_reflns_number 11487
_diffrn_reflns_theta_full 25.00
_diffrn_reflns_theta_max 32.47
_diffrn_reflns_theta_min 5.14
_diffrn_standards_decay_% 0
_diffrn_standards_number 0
_exptl_absorpt_coefficient_mu 0.091
_exptl_absorpt_correction_T_max 1.00000
_exptl_absorpt_correction_T_min 0.73647
_exptl_absorpt_correction_type multi-scan
_exptl_absorpt_process_details '(CrysAlis RED; Oxford Diffraction, 2007)'
_exptl_crystal_colour colorless
_exptl_crystal_density_diffrn 1.313
_exptl_crystal_density_method 'not measured'
_exptl_crystal_description prism
_exptl_crystal_F_000 504
_exptl_crystal_size_max 0.55
_exptl_crystal_size_mid 0.47
_exptl_crystal_size_min 0.31
_refine_diff_density_max 0.317
_refine_diff_density_min -0.163
_refine_ls_extinction_method none
_refine_ls_goodness_of_fit_ref 0.892
_refine_ls_hydrogen_treatment constr
_refine_ls_matrix_type full
_refine_ls_number_parameters 164
_refine_ls_number_reflns 4010
_refine_ls_number_restraints 0
_refine_ls_restrained_S_all 0.892
_refine_ls_R_factor_all 0.1353
_refine_ls_R_factor_gt 0.0495
_refine_ls_shift/su_max 0.001
_refine_ls_shift/su_mean 0.000
_refine_ls_structure_factor_coef Fsqd
_refine_ls_weighting_details 'calc w=1/[\s^2^(Fo^2^)+(0.0694P)^2^] where P=(Fo^2^+2Fc^2^)/3'
_refine_ls_weighting_scheme calc
_refine_ls_wR_factor_gt 0.1091
_refine_ls_wR_factor_ref 0.1373
_reflns_number_gt 1699
_reflns_number_total 4010
_reflns_threshold_expression I>2\s(I)
_cod_data_source_file ww2095.cif
_cod_data_source_block I
_cod_original_cell_volume 1215.60(13)
_cod_original_sg_symbol_H-M 'P 21/c'
_cod_database_code 2215300
_cod_database_fobs_code 2215300

loop_
_symmetry_equiv_pos_as_xyz
'x, y, z'
'-x, y+1/2, -z+1/2'
'-x, -y, -z'
'x, -y-1/2, z-1/2'

loop_
_atom_site_type_symbol
_atom_site_label
_atom_site_fract_x
_atom_site_fract_y
_atom_site_fract_z
_atom_site_U_iso_or_equiv
_atom_site_adp_type
_atom_site_calc_flag
_atom_site_refinement_flags
_atom_site_occupancy
F F1 1.05207(9) 0.89421(9) 0.09765(9) 0.0545(3) Uani d . 1
O O1 0.52636(11) 0.57091(10) 0.35150(10) 0.0447(3) Uani d . 1
C C1 0.43320(13) 0.75350(13) 0.39312(12) 0.0319(3) Uani d . 1
C C2 0.38265(14) 0.68882(13) 0.46662(13) 0.0346(3) Uani d . 1
H H2A 0.4031 0.6039 0.4844 0.042 Uiso calc R 1
C C3 0.30284(14) 0.74811(15) 0.51359(13) 0.0392(4) Uani d . 1
H H3A 0.2703 0.7028 0.5634 0.047 Uiso calc R 1
C C4 0.26944(14) 0.87354(14) 0.48879(13) 0.0382(4) Uani d . 1
C C5 0.32190(15) 0.93751(15) 0.41701(15) 0.0421(4) Uani d . 1
H H5A 0.3024 1.0227 0.4003 0.050 Uiso calc R 1
C C6 0.40182(15) 0.87941(14) 0.36952(15) 0.0393(4) Uani d . 1
H H6A 0.4354 0.9252 0.3208 0.047 Uiso calc R 1
C C7 0.18030(18) 0.93690(17) 0.53779(17) 0.0580(5) Uani d . 1
H H7A 0.1745 1.0249 0.5174 0.087 Uiso calc R 1
H H7B 0.2191 0.9261 0.6313 0.087 Uiso calc R 1
H H7C 0.0897 0.9006 0.4963 0.087 Uiso calc R 1
C C8 0.52024(14) 0.68530(14) 0.34601(13) 0.0330(3) Uani d . 1
C C9 0.60209(14) 0.75656(14) 0.29695(13) 0.0355(3) Uani d . 1
H H9A 0.5780 0.8391 0.2689 0.043 Uiso calc R 1
C C10 0.70932(14) 0.70500(13) 0.29217(14) 0.0356(3) Uani d . 1
H H10A 0.7300 0.6231 0.3237 0.043 Uiso calc R 1
C C11 0.79915(13) 0.75967(13) 0.24395(13) 0.0324(3) Uani d . 1
C C12 0.76801(14) 0.86948(14) 0.17171(13) 0.0354(4) Uani d . 1
H H12A 0.6879 0.9130 0.1560 0.042 Uiso calc R 1
C C13 0.85251(15) 0.91552(14) 0.12290(14) 0.0395(4) Uani d . 1
H H13A 0.8311 0.9896 0.0744 0.047 Uiso calc R 1
C C14 0.96921(14) 0.84977(15) 0.14727(14) 0.0380(4) Uani d . 1
C C15 1.00536(14) 0.74242(15) 0.21885(14) 0.0423(4) Uani d . 1
H H15A 1.0866 0.7004 0.2354 0.051 Uiso calc R 1
C C16 0.91890(15) 0.69798(14) 0.26577(14) 0.0411(4) Uani d . 1
H H16A 0.9414 0.6237 0.3140 0.049 Uiso calc R 1

loop_
_atom_site_aniso_label
_atom_site_aniso_U_11
_atom_site_aniso_U_22
_atom_site_aniso_U_33
_atom_site_aniso_U_12
_atom_site_aniso_U_13
_atom_site_aniso_U_23
F1 0.0518(6) 0.0635(7) 0.0638(6) -0.0022(4) 0.0398(5) 0.0037(5)
O1 0.0561(7) 0.0299(6) 0.0578(7) 0.0011(5) 0.0344(6) 0.0029(5)
C1 0.0322(7) 0.0314(8) 0.0338(7) -0.0024(6) 0.0165(6) 0.0000(6)
C2 0.0347(8) 0.0310(8) 0.0382(8) -0.0015(6) 0.0167(7) 0.0033(6)
C3 0.0392(8) 0.0469(10) 0.0376(8) -0.0066(7) 0.0227(7) 0.0015(7)
C4 0.0370(8) 0.0401(9) 0.0403(8) 0.0001(7) 0.0202(7) -0.0032(7)
C5 0.0484(9) 0.0317(8) 0.0517(9) 0.0029(7) 0.0277(8) 0.0024(7)
C6 0.0446(8) 0.0342(9) 0.0492(9) 0.0008(7) 0.0302(8) 0.0072(7)
C7 0.0650(11) 0.0567(12) 0.0707(11) 0.0037(9) 0.0471(10) -0.0056(9)
C8 0.0311(7) 0.0334(9) 0.0345(7) 0.0002(6) 0.0149(6) 0.0020(6)
C9 0.0400(8) 0.0294(8) 0.0410(8) 0.0013(6) 0.0220(7) 0.0019(6)
C10 0.0399(8) 0.0292(8) 0.0415(8) 0.0014(6) 0.0219(7) 0.0017(6)
C11 0.0334(7) 0.0308(8) 0.0352(7) 0.0001(6) 0.0177(6) -0.0023(6)
C12 0.0321(7) 0.0339(9) 0.0405(8) 0.0029(6) 0.0168(7) -0.0003(6)
C13 0.0399(8) 0.0372(9) 0.0429(8) 0.0019(7) 0.0202(7) 0.0049(7)
C14 0.0361(8) 0.0442(10) 0.0396(8) -0.0048(7) 0.0224(7) -0.0057(7)
C15 0.0333(7) 0.0501(10) 0.0458(9) 0.0087(7) 0.0201(7) 0.0011(8)
C16 0.0439(9) 0.0375(9) 0.0461(9) 0.0079(7) 0.0241(8) 0.0056(7)

loop_
_atom_type_symbol
_atom_type_description
_atom_type_scat_dispersion_real
_atom_type_scat_dispersion_imag
_atom_type_scat_source
C C 0.0033 0.0016 'International Tables Vol C Tables 4.2.6.8 and 6.1.1.4'
H H 0.0000 0.0000 'International Tables Vol C Tables 4.2.6.8 and 6.1.1.4'
O O 0.0106 0.0060 'International Tables Vol C Tables 4.2.6.8 and 6.1.1.4'
F F 0.0171 0.0103 'International Tables Vol C Tables 4.2.6.8 and 6.1.1.4'

loop_
_geom_angle_atom_site_label_1
_geom_angle_atom_site_label_2
_geom_angle_atom_site_label_3
_geom_angle
C6 C1 C2 118.13(12)
C6 C1 C8 123.33(12)
C2 C1 C8 118.53(13)
C3 C2 C1 120.72(13)
C3 C2 H2A 119.6
C1 C2 H2A 119.6
C2 C3 C4 121.46(13)
C2 C3 H3A 119.3
C4 C3 H3A 119.3
C5 C4 C3 117.35(13)
C5 C4 C7 121.40(14)
C3 C4 C7 121.24(14)
C6 C5 C4 121.78(14)
C6 C5 H5A 119.1
C4 C5 H5A 119.1
C5 C6 C1 120.55(13)
C5 C6 H6A 119.7
C1 C6 H6A 119.7
C4 C7 H7A 109.5
C4 C7 H7B 109.5
H7A C7 H7B 109.5
C4 C7 H7C 109.5
H7A C7 H7C 109.5
H7B C7 H7C 109.5
O1 C8 C9 120.57(12)
O1 C8 C1 120.07(12)
C9 C8 C1 119.33(12)
C10 C9 C8 120.56(14)
C10 C9 H9A 119.7
C8 C9 H9A 119.7
C9 C10 C11 128.09(14)
C9 C10 H10A 116.0
C11 C10 H10A 116.0
C16 C11 C12 117.75(13)
C16 C11 C10 119.28(13)
C12 C11 C10 122.92(12)
C13 C12 C11 121.31(13)
C13 C12 H12A 119.3
C11 C12 H12A 119.3
C14 C13 C12 118.14(14)
C14 C13 H13A 120.9
C12 C13 H13A 120.9
F1 C14 C15 118.83(13)
F1 C14 C13 118.27(14)
C15 C14 C13 122.90(14)
C14 C15 C16 117.83(14)
C14 C15 H15A 121.1
C16 C15 H15A 121.1
C15 C16 C11 122.06(14)
C15 C16 H16A 119.0
C11 C16 H16A 119.0

loop_
_geom_bond_atom_site_label_1
_geom_bond_atom_site_label_2
_geom_bond_distance
F1 C14 1.3655(15)
O1 C8 1.2316(16)
C1 C6 1.393(2)
C1 C2 1.3940(18)
C1 C8 1.4920(18)
C2 C3 1.3806(19)
C2 H2A 0.9400
C3 C4 1.393(2)
C3 H3A 0.9400
C4 C5 1.389(2)
C4 C7 1.501(2)
C5 C6 1.380(2)
C5 H5A 0.9400
C6 H6A 0.9400
C7 H7A 0.9700
C7 H7B 0.9700
C7 H7C 0.9700
C8 C9 1.4779(19)
C9 C10 1.3278(19)
C9 H9A 0.9400
C10 C11 1.4610(18)
C10 H10A 0.9400
C11 C16 1.3921(19)
C11 C12 1.395(2)
C12 C13 1.3804(19)
C12 H12A 0.9400
C13 C14 1.378(2)
C13 H13A 0.9400
C14 C15 1.368(2)
C15 C16 1.3775(19)
C15 H15A 0.9400
C16 H16A 0.9400

loop_
_geom_hbond_atom_site_label_D
_geom_hbond_atom_site_label_H
_geom_hbond_atom_site_label_A
_geom_hbond_site_symmetry_A
_geom_hbond_distance_DH
_geom_hbond_distance_HA
_geom_hbond_distance_DA
_geom_hbond_angle_DHA
C2 H2A O1 3_666 0.94 2.53 3.3598(17) 147.9

loop_
_geom_torsion_atom_site_label_1
_geom_torsion_atom_site_label_2
_geom_torsion_atom_site_label_3
_geom_torsion_atom_site_label_4
_geom_torsion
C6 C1 C2 C3 0.52(19)
C8 C1 C2 C3 179.32(12)
C1 C2 C3 C4 0.4(2)
C2 C3 C4 C5 -1.3(2)
C2 C3 C4 C7 178.75(14)
C3 C4 C5 C6 1.2(2)
C7 C4 C5 C6 -178.76(14)
C4 C5 C6 C1 -0.4(2)
C2 C1 C6 C5 -0.5(2)
C8 C1 C6 C5 -179.28(13)
C6 C1 C8 O1 -168.27(14)
C2 C1 C8 O1 12.99(19)
C6 C1 C8 C9 13.7(2)
C2 C1 C8 C9 -165.02(12)
O1 C8 C9 C10 -18.8(2)
C1 C8 C9 C10 159.24(13)
C8 C9 C10 C11 178.29(12)
C9 C10 C11 C16 169.98(15)
C9 C10 C11 C12 -12.7(2)
C16 C11 C12 C13 0.2(2)
C10 C11 C12 C13 -177.13(13)
C11 C12 C13 C14 0.1(2)
C12 C13 C14 F1 179.15(12)
C12 C13 C14 C15 -0.9(2)
F1 C14 C15 C16 -178.74(12)
C13 C14 C15 C16 1.3(2)
C14 C15 C16 C11 -0.9(2)
C12 C11 C16 C15 0.2(2)
C10 C11 C16 C15 177.66(13)

loop_
_cod_related_entry_id
_cod_related_entry_database
_cod_related_entry_code
1 ChemSpider 30655321
